data_9017818
loop_
_publ_author_name
'Simon, L.'
'Francois, M.'
'Refait, P.'
'Renaudin, G.'
'Lelaurain, M.'
'Genin, J. M. R.'

_publ_section_title
;
 Structure of Fe(II-III) layered double hydroxysulphate green rust two
 from Rietveld analysis
;
_journal_name_full 'Solid State Sciences'
_journal_page_first 327
_journal_page_last 334
_journal_volume 5
_journal_year 2003
_chemical_compound_source Synthetic
_chemical_formula_sum 'Fe3 H14.472 O12.236 S0.5'
_space_group_IT_number 162
_space_group_name_Hall '-P 3 2'
_space_group_name_H-M_alt 'P -3 1 m'
_symmetry_space_group_name_H-M 'P -3 1 m'
_cell_angle_alpha 90
_cell_angle_beta 90
_cell_angle_gamma 120
_cell_formula_units_Z 1
_cell_length_a 5.5241
_cell_length_b 5.5241
_cell_length_c 11.0113
_cell_volume 291.000
_database_code_amcsd 0015518
_exptl_crystal_density_diffrn 2.248
_cod_data_source_file inputs/fixed/downloads/20/20153.cif
_cod_data_source_block 20153
_cod_original_cell_volume 290.999
_cod_original_formula_sum 'Fe3 O12.236 S.5 H14.472'
_cod_database_code 9017818
_amcsd_formula_title Fe6(OH)12SO4*8H2O

loop_
_space_group_symop_operation_xyz
x,y,z
x-y,-y,z
y,-x+y,-z
-y,-x,-z
-x+y,-x,z
-x,-x+y,z
-x,-y,-z
-x+y,y,-z
-y,x-y,z
y,x,z
x-y,x,-z
x,x-y,-z

loop_
_atom_site_label
_atom_site_fract_x
_atom_site_fract_y
_atom_site_fract_z
_atom_site_occupancy
_atom_site_U_iso_or_equiv
_atom_site_type_symbol
_atom_site_attached_hydrogens
Fe2+ 0.66667 0.33333 0.00000 1.00000 0.01121 Fe 0
Fe3+ 0.00000 0.00000 0.00000 1.00000 0.01121 Fe 0
O-H 0.32500 0.00000 0.07289 1.00000 0.01513 O 1
Wat -0.23460 0.61930 0.66330 0.35300 0.01026 O 2
S 0.00000 0.00000 0.64150 0.25000 0.01862 S 0
OA 0.00000 0.00000 0.77850 0.25000 0.01862 O 0
OB 0.25600 0.00000 0.59650 0.25000 0.01862 O 0

loop_
_cod_changelog_entry_id
_cod_changelog_entry_author
_cod_changelog_entry_date
_cod_changelog_entry_text
1
;cod-tools version 3.8.0
Id: cif_guess_AMCSD_atom_types 9574 2023-05-10 09:00:05Z saulius
;
2023-05-10T18:58:45+03:00
;Derived atom types and hydrogen counts
from atom names that follow the AMCSD naming convention
(Wat == water, O-H == hydroxyl).
;

loop_
_cod_related_entry_id
_cod_related_entry_database
_cod_related_entry_code
1 AMCSD 0015518
